data_2017577
loop_
_publ_author_name
'Portilla, Jaime'
'Estupi\~nan, Diego'
'Cobo, Justo'
'Glidewell, Christopher'

_publ_section_title
;
 7-Amino-5-methyl-2-phenyl-6-(phenyldiazenyl)pyrazolo[1,5-<i>a</i>]pyrimidine
 crystallizes with <i>Z</i>' = 2: pseudosymmetry and the formation of
 complex sheets built from N---H&#x00B7;&#x00B7;&#x00B7;N and
 C---H&#x00B7;&#x00B7;&#x00B7;\p(arene) hydrogen bonds
;
_journal_coeditor_code SK3361
_journal_issue 3
_journal_name_full 'Acta Crystallographica Section C'
_journal_page_first o133
_journal_page_last o136
_journal_paper_doi 10.1107/S0108270110003549
_journal_volume 66
_journal_year 2010
_chemical_formula_iupac 'C19 H16 N6'
_chemical_formula_moiety 'C19 H16 N6'
_chemical_formula_sum 'C19 H16 N6'
_chemical_formula_weight 328.38
_chemical_name_systematic
;
7-Amino-5-methyl-2-phenyl-6-(phenyldiazenyl)pyrazolo[1,5-<i>a</i>]pyrimidine
;
_space_group_IT_number 14
_symmetry_cell_setting monoclinic
_symmetry_space_group_name_Hall '-P 2yn'
_symmetry_space_group_name_H-M 'P 1 21/n 1'
_atom_sites_solution_hydrogens geom
_atom_sites_solution_primary direct
_atom_sites_solution_secondary difmap
_cell_angle_alpha 90.00
_cell_angle_beta 90.237(18)
_cell_angle_gamma 90.00
_cell_formula_units_Z 8
_cell_length_a 9.6342(13)
_cell_length_b 33.216(5)
_cell_length_c 9.747(3)
_cell_measurement_reflns_used 5790
_cell_measurement_temperature 120(2)
_cell_measurement_theta_max 25.50
_cell_measurement_theta_min 2.78
_cell_volume 3119.1(11)
_computing_cell_refinement 'DIRAX/LSQ (Duisenberg <i>et al.</i>,  2000)'
_computing_data_collection 'COLLECT (Hooft, 1999)'
_computing_data_reduction 'EVALCCD (Duisenberg <i>et al.</i>,  2003)'
_computing_molecular_graphics 'PLATON (Spek, 2009)'
_computing_publication_material 'SHELXL97 (Sheldrick, 2008) and PLATON (Spek, 2009)'
_computing_structure_refinement 'SHELXL97 (Sheldrick, 2008)'
_computing_structure_solution 'SHELXS97 (Sheldrick, 2008)'
_diffrn_ambient_temperature 120(2)
_diffrn_detector_area_resol_mean 9.091
_diffrn_measured_fraction_theta_full 0.996
_diffrn_measured_fraction_theta_max 0.996
_diffrn_measurement_device_type 'Bruker Nonius KappaCCD'
_diffrn_measurement_method '\f and \w scans'
_diffrn_radiation_monochromator graphite
_diffrn_radiation_source 'Bruker Nonius FR591 rotating anode'
_diffrn_radiation_type 'Mo K\a'
_diffrn_radiation_wavelength 0.71073
_diffrn_reflns_av_R_equivalents 0.0833
_diffrn_reflns_av_sigmaI/netI 0.0702
_diffrn_reflns_limit_h_max 11
_diffrn_reflns_limit_h_min -11
_diffrn_reflns_limit_k_max 40
_diffrn_reflns_limit_k_min -40
_diffrn_reflns_limit_l_max 11
_diffrn_reflns_limit_l_min -11
_diffrn_reflns_number 35111
_diffrn_reflns_theta_full 25.50
_diffrn_reflns_theta_max 25.50
_diffrn_reflns_theta_min 2.78
_diffrn_standards_decay_% 0
_diffrn_standards_interval_count 0
_diffrn_standards_interval_time 0
_diffrn_standards_number 0
_exptl_absorpt_coefficient_mu 0.089
_exptl_absorpt_correction_T_max 0.976
_exptl_absorpt_correction_T_min 0.963
_exptl_absorpt_correction_type multi-scan
_exptl_absorpt_process_details '(SADABS; Sheldrick, 2003)'
_exptl_crystal_colour orange
_exptl_crystal_density_diffrn 1.399
_exptl_crystal_density_method 'not measured'
_exptl_crystal_description block
_exptl_crystal_F_000 1376
_exptl_crystal_size_max 0.42
_exptl_crystal_size_mid 0.35
_exptl_crystal_size_min 0.27
_refine_diff_density_max 0.304
_refine_diff_density_min -0.310
_refine_ls_extinction_method none
_refine_ls_goodness_of_fit_ref 1.042
_refine_ls_hydrogen_treatment constr
_refine_ls_matrix_type full
_refine_ls_number_parameters 453
_refine_ls_number_reflns 5790
_refine_ls_number_restraints 0
_refine_ls_restrained_S_all 1.042
_refine_ls_R_factor_all 0.1359
_refine_ls_R_factor_gt 0.0594
_refine_ls_shift/su_max 0.001
_refine_ls_shift/su_mean 0.000
_refine_ls_structure_factor_coef Fsqd
_refine_ls_weighting_details 'w=1/[\s^2^(Fo^2^)+(0.0796P)^2^+0.6417P] where P=(Fo^2^+2Fc^2^)/3'
_refine_ls_weighting_scheme calc
_refine_ls_wR_factor_gt 0.1287
_refine_ls_wR_factor_ref 0.1687
_reflns_number_gt 3135
_reflns_number_total 5790
_reflns_threshold_expression I>2\s(I)
_cod_data_source_file sk3361.cif
_cod_data_source_block I
_cod_original_sg_symbol_H-M 'P 21/n'
_cod_database_code 2017577
_cod_database_fobs_code 2017577

loop_
_symmetry_equiv_pos_as_xyz
'x, y, z'
'-x+1/2, y+1/2, -z+1/2'
'-x, -y, -z'
'x-1/2, -y-1/2, z-1/2'

loop_
_atom_site_type_symbol
_atom_site_label
_atom_site_fract_x
_atom_site_fract_y
_atom_site_fract_z
_atom_site_U_iso_or_equiv
_atom_site_adp_type
_atom_site_calc_flag
_atom_site_refinement_flags
_atom_site_occupancy
_atom_site_disorder_assembly
_atom_site_disorder_group
N N11 0.9643(2) 0.19922(7) 0.3597(2) 0.0276(6) Uani d . 1 . .
C C12 1.0217(3) 0.17050(8) 0.4384(3) 0.0255(7) Uani d . 1 . .
C C13 1.1054(3) 0.18643(8) 0.5425(3) 0.0289(7) Uani d . 1 . .
H H13 1.1557 0.1718 0.6099 0.035 Uiso calc R 1 . .
C C13A 1.1004(3) 0.22703(8) 0.5280(3) 0.0271(7) Uani d . 1 . .
N N14 1.1599(2) 0.25773(7) 0.5994(2) 0.0293(6) Uani d . 1 . .
C C15 1.1279(3) 0.29420(8) 0.5599(3) 0.0262(7) Uani d . 1 . .
C C16 1.0351(3) 0.30280(8) 0.4488(3) 0.0236(7) Uani d . 1 . .
C C17 0.9756(3) 0.27132(8) 0.3752(3) 0.0253(7) Uani d . 1 . .
N N17A 1.0132(2) 0.23391(6) 0.4168(2) 0.0247(6) Uani d . 1 . .
C C121 0.9933(3) 0.12820(8) 0.4096(3) 0.0251(7) Uani d . 1 . .
C C122 0.9534(3) 0.11519(8) 0.2798(3) 0.0301(7) Uani d . 1 . .
H H122 0.9450 0.1342 0.2075 0.036 Uiso calc R 1 . .
C C123 0.9258(3) 0.07523(9) 0.2542(3) 0.0329(8) Uani d . 1 . .
H H123 0.8979 0.0668 0.1651 0.039 Uiso calc R 1 . .
C C124 0.9389(3) 0.04737(9) 0.3587(3) 0.0322(8) Uani d . 1 . .
H H124 0.9205 0.0197 0.3416 0.039 Uiso calc R 1 . .
C C125 0.9785(3) 0.05970(9) 0.4873(3) 0.0331(8) Uani d . 1 . .
H H125 0.9869 0.0406 0.5595 0.040 Uiso calc R 1 . .
C C126 1.0061(3) 0.09980(8) 0.5121(3) 0.0306(7) Uani d . 1 . .
H H126 1.0343 0.1080 0.6013 0.037 Uiso calc R 1 . .
C C151 1.1909(3) 0.32832(8) 0.6368(3) 0.0320(7) Uani d . 1 . .
H H15A 1.2529 0.3178 0.7082 0.048 Uiso calc R 1 . .
H H15B 1.1173 0.3444 0.6793 0.048 Uiso calc R 1 . .
H H15C 1.2439 0.3453 0.5736 0.048 Uiso calc R 1 . .
N N161 1.0050(2) 0.34280(7) 0.4329(2) 0.0277(6) Uani d . 1 . .
N N162 0.9216(2) 0.35349(7) 0.3375(2) 0.0283(6) Uani d . 1 . .
C C161 0.8929(3) 0.39540(8) 0.3421(3) 0.0262(7) Uani d . 1 . .
C C162 0.9128(3) 0.41864(8) 0.4602(3) 0.0322(8) Uani d . 1 . .
H H162 0.9467 0.4066 0.5421 0.039 Uiso calc R 1 . .
C C163 0.8829(3) 0.45889(8) 0.4567(3) 0.0342(8) Uani d . 1 . .
H H163 0.8953 0.4747 0.5370 0.041 Uiso calc R 1 . .
C C164 0.8351(3) 0.47670(9) 0.3382(3) 0.0353(8) Uani d . 1 . .
H H164 0.8164 0.5048 0.3360 0.042 Uiso calc R 1 . .
C C165 0.8147(3) 0.45357(9) 0.2232(3) 0.0354(8) Uani d . 1 . .
H H165 0.7811 0.4657 0.1412 0.043 Uiso calc R 1 . .
C C166 0.8424(3) 0.41321(9) 0.2256(3) 0.0320(8) Uani d . 1 . .
H H166 0.8264 0.3974 0.1459 0.038 Uiso calc R 1 . .
N N17 0.8868(2) 0.27531(7) 0.2735(2) 0.0301(6) Uani d . 1 . .
H H17A 0.8523 0.2538 0.2330 0.036 Uiso calc R 1 . .
H H17B 0.8617 0.2995 0.2458 0.036 Uiso calc R 1 . .
N N21 0.4633(2) 0.19800(6) 0.3930(2) 0.0262(6) Uani d . 1 . .
C C22 0.5395(3) 0.16958(8) 0.4525(3) 0.0258(7) Uani d . 1 . .
C C23 0.6456(3) 0.18547(8) 0.5346(3) 0.0271(7) Uani d . 1 . .
H H23 0.7127 0.1708 0.5861 0.032 Uiso calc R 1 . .
C C23A 0.6330(3) 0.22632(8) 0.5256(3) 0.0256(7) Uani d . 1 . .
N N24 0.7018(2) 0.25744(7) 0.5854(2) 0.0255(6) Uani d . 1 . .
C C25 0.6599(3) 0.29393(8) 0.5543(3) 0.0243(7) Uani d . 1 . .
C C26 0.5487(3) 0.30206(8) 0.4629(3) 0.0224(7) Uani d . 1 . .
C C27 0.4770(3) 0.27018(8) 0.4010(3) 0.0235(7) Uani d . 1 . .
N N27A 0.5217(2) 0.23275(6) 0.4381(2) 0.0244(6) Uani d . 1 . .
C C221 0.5081(3) 0.12718(8) 0.4265(3) 0.0240(7) Uani d . 1 . .
C C222 0.3780(3) 0.11625(8) 0.3779(3) 0.0297(7) Uani d . 1 . .
H H222 0.3096 0.1364 0.3627 0.036 Uiso calc R 1 . .
C C223 0.3467(3) 0.07638(8) 0.3512(3) 0.0320(7) Uani d . 1 . .
H H223 0.2573 0.0692 0.3176 0.038 Uiso calc R 1 . .
C C224 0.4450(3) 0.04725(9) 0.3735(3) 0.0353(8) Uani d . 1 . .
H H224 0.4242 0.0198 0.3547 0.042 Uiso calc R 1 . .
C C225 0.5741(3) 0.05784(9) 0.4231(3) 0.0364(8) Uani d . 1 . .
H H225 0.6418 0.0376 0.4395 0.044 Uiso calc R 1 . .
C C226 0.6056(3) 0.09733(8) 0.4489(3) 0.0306(7) Uani d . 1 . .
H H226 0.6952 0.1043 0.4826 0.037 Uiso calc R 1 . .
C C251 0.7317(3) 0.32750(8) 0.6253(3) 0.0277(7) Uani d . 1 . .
H H25A 0.8191 0.3177 0.6649 0.041 Uiso calc R 1 . .
H H25B 0.6724 0.3379 0.6986 0.041 Uiso calc R 1 . .
H H25C 0.7512 0.3490 0.5595 0.041 Uiso calc R 1 . .
N N261 0.5194(2) 0.34228(6) 0.4425(2) 0.0251(6) Uani d . 1 . .
N N262 0.4167(2) 0.35093(6) 0.3658(2) 0.0269(6) Uani d . 1 . .
C C261 0.3950(3) 0.39322(8) 0.3541(3) 0.0259(7) Uani d . 1 . .
C C262 0.4950(3) 0.42174(8) 0.3849(3) 0.0289(7) Uani d . 1 . .
H H262 0.5844 0.4138 0.4162 0.035 Uiso calc R 1 . .
C C263 0.4630(3) 0.46190(9) 0.3695(3) 0.0323(8) Uani d . 1 . .
H H263 0.5316 0.4817 0.3890 0.039 Uiso calc R 1 . .
C C264 0.3337(3) 0.47375(9) 0.3265(3) 0.0344(8) Uani d . 1 . .
H H264 0.3123 0.5016 0.3185 0.041 Uiso calc R 1 . .
C C265 0.2353(3) 0.44540(8) 0.2950(3) 0.0370(8) Uani d . 1 . .
H H265 0.1460 0.4535 0.2640 0.044 Uiso calc R 1 . .
C C266 0.2659(3) 0.40522(8) 0.3082(3) 0.0301(7) Uani d . 1 . .
H H266 0.1978 0.3856 0.2857 0.036 Uiso calc R 1 . .
N N27 0.3737(2) 0.27343(7) 0.3138(2) 0.0285(6) Uani d . 1 . .
H H27A 0.3342 0.2517 0.2801 0.034 Uiso calc R 1 . .
H H27B 0.3438 0.2974 0.2889 0.034 Uiso calc R 1 . .

loop_
_atom_site_aniso_label
_atom_site_aniso_U_11
_atom_site_aniso_U_22
_atom_site_aniso_U_33
_atom_site_aniso_U_12
_atom_site_aniso_U_13
_atom_site_aniso_U_23
N11 0.0293(15) 0.0249(14) 0.0287(14) 0.0010(11) -0.0006(11) -0.0020(11)
C12 0.0238(17) 0.0247(16) 0.0281(17) 0.0023(13) 0.0042(13) 0.0015(13)
C13 0.0307(18) 0.0288(17) 0.0272(17) 0.0008(14) -0.0057(14) 0.0023(13)
C13A 0.0261(17) 0.0287(17) 0.0264(17) 0.0033(14) -0.0020(14) 0.0012(14)
N14 0.0300(15) 0.0265(14) 0.0313(15) 0.0006(11) -0.0035(12) -0.0017(11)
C15 0.0266(17) 0.0274(17) 0.0246(17) 0.0019(13) -0.0008(13) -0.0006(13)
C16 0.0260(17) 0.0217(16) 0.0230(16) 0.0023(13) 0.0000(13) -0.0031(12)
C17 0.0264(17) 0.0222(16) 0.0272(17) 0.0015(13) 0.0023(14) 0.0025(13)
N17A 0.0260(14) 0.0230(14) 0.0251(14) 0.0002(11) -0.0010(11) -0.0020(11)
C121 0.0220(17) 0.0257(16) 0.0277(17) 0.0023(13) 0.0002(13) -0.0003(13)
C122 0.0265(18) 0.0282(18) 0.0356(19) 0.0046(14) -0.0036(14) 0.0068(14)
C123 0.0311(19) 0.0366(19) 0.0309(18) -0.0005(15) -0.0014(14) -0.0060(15)
C124 0.0290(18) 0.0245(17) 0.043(2) -0.0027(13) 0.0022(15) 0.0026(15)
C125 0.0340(19) 0.0323(18) 0.0330(19) 0.0026(15) -0.0002(15) 0.0071(15)
C126 0.0287(18) 0.0318(18) 0.0311(18) 0.0013(14) -0.0001(14) 0.0010(14)
C151 0.0351(19) 0.0291(17) 0.0317(18) -0.0012(14) -0.0037(14) -0.0008(14)
N161 0.0258(15) 0.0291(14) 0.0284(15) 0.0005(11) -0.0012(12) 0.0021(11)
N162 0.0287(15) 0.0261(14) 0.0300(15) 0.0031(11) -0.0030(12) -0.0003(11)
C161 0.0264(17) 0.0210(16) 0.0311(18) -0.0006(13) -0.0004(14) -0.0005(13)
C162 0.0330(19) 0.0306(18) 0.0329(18) -0.0004(14) 0.0021(14) 0.0002(15)
C163 0.0310(19) 0.0284(18) 0.043(2) -0.0011(14) 0.0014(15) -0.0074(15)
C164 0.0320(19) 0.0248(17) 0.049(2) 0.0012(14) 0.0012(16) 0.0012(15)
C165 0.036(2) 0.0353(19) 0.0353(19) 0.0049(15) -0.0005(15) 0.0045(15)
C166 0.0334(19) 0.0352(19) 0.0274(18) 0.0014(14) 0.0011(14) 0.0017(14)
N17 0.0362(16) 0.0217(13) 0.0323(15) 0.0014(11) -0.0136(12) 0.0007(11)
N21 0.0281(14) 0.0217(14) 0.0289(14) 0.0015(11) -0.0016(11) -0.0023(11)
C22 0.0238(17) 0.0261(16) 0.0273(17) 0.0023(13) 0.0016(13) -0.0015(13)
C23 0.0273(18) 0.0248(17) 0.0291(17) 0.0052(13) -0.0046(14) 0.0014(13)
C23A 0.0246(17) 0.0293(17) 0.0228(16) 0.0010(13) -0.0018(13) 0.0014(13)
N24 0.0262(14) 0.0248(14) 0.0255(14) -0.0014(11) -0.0041(11) -0.0013(10)
C25 0.0260(17) 0.0251(16) 0.0217(16) 0.0036(13) -0.0009(13) -0.0010(13)
C26 0.0241(17) 0.0216(16) 0.0215(16) 0.0020(13) 0.0008(13) -0.0020(12)
C27 0.0235(17) 0.0226(16) 0.0244(16) 0.0034(13) 0.0018(13) 0.0001(13)
N27A 0.0256(14) 0.0226(14) 0.0249(13) -0.0014(11) -0.0029(11) -0.0015(11)
C221 0.0257(17) 0.0219(16) 0.0245(16) -0.0001(13) 0.0006(13) 0.0015(12)
C222 0.0335(19) 0.0310(18) 0.0244(17) 0.0018(14) -0.0023(14) 0.0037(13)
C223 0.034(2) 0.0298(18) 0.0320(18) -0.0061(15) -0.0030(14) -0.0003(14)
C224 0.044(2) 0.0248(17) 0.0368(19) -0.0024(15) 0.0038(16) -0.0033(14)
C225 0.032(2) 0.0273(18) 0.050(2) 0.0047(15) -0.0005(16) -0.0010(15)
C226 0.0292(18) 0.0277(17) 0.0350(18) 0.0008(14) -0.0021(14) -0.0025(14)
C251 0.0280(17) 0.0271(16) 0.0278(17) -0.0002(13) -0.0033(13) -0.0026(13)
N261 0.0269(15) 0.0248(14) 0.0236(14) 0.0042(11) -0.0016(11) 0.0009(10)
N262 0.0266(15) 0.0253(14) 0.0288(14) 0.0030(11) -0.0001(12) 0.0008(11)
C261 0.0313(18) 0.0230(16) 0.0232(16) 0.0018(13) 0.0012(13) 0.0027(13)
C262 0.0322(19) 0.0292(17) 0.0253(17) 0.0003(14) -0.0015(14) -0.0002(13)
C263 0.037(2) 0.0260(17) 0.0335(19) -0.0028(14) 0.0004(15) -0.0013(14)
C264 0.037(2) 0.0247(17) 0.041(2) 0.0039(15) 0.0038(16) 0.0024(14)
C265 0.032(2) 0.0315(18) 0.048(2) 0.0077(15) 0.0026(16) 0.0077(15)
C266 0.0277(18) 0.0282(17) 0.0344(18) 0.0007(14) -0.0013(14) 0.0049(14)
N27 0.0277(15) 0.0222(13) 0.0354(15) 0.0027(11) -0.0119(12) 0.0005(11)

loop_
_atom_type_symbol
_atom_type_description
_atom_type_scat_dispersion_real
_atom_type_scat_dispersion_imag
_atom_type_scat_source
C C 0.0033 0.0016 'International Tables Vol C Tables 4.2.6.8 and 6.1.1.4'
H H 0.0000 0.0000 'International Tables Vol C Tables 4.2.6.8 and 6.1.1.4'
N N 0.0061 0.0033 'International Tables Vol C Tables 4.2.6.8 and 6.1.1.4'

loop_
_geom_angle_atom_site_label_1
_geom_angle_atom_site_label_2
_geom_angle_atom_site_label_3
_geom_angle_site_symmetry_1
_geom_angle_site_symmetry_3
_geom_angle
_geom_angle_publ_flag
C12 N11 N17A . . 103.1(2) ?
N11 C12 C13 . . 112.4(2) ?
N11 C12 C121 . . 119.9(3) ?
C13 C12 C121 . . 127.7(3) ?
C13A C13 C12 . . 106.3(3) ?
C13A C13 H13 . . 126.8 ?
C12 C13 H13 . . 126.8 ?
C13 C13A N14 . . 132.7(3) ?
C13 C13A N17A . . 105.4(2) ?
N14 C13A N17A . . 121.9(2) ?
C15 N14 C13A . . 116.5(2) ?
N14 C15 C16 . . 123.6(3) ?
N14 C15 C151 . . 117.5(2) ?
C16 C15 C151 . . 118.8(2) ?
N161 C16 C17 . . 125.8(3) ?
N161 C16 C15 . . 114.3(2) ?
C17 C16 C15 . . 119.7(2) ?
N17 C17 N17A . . 119.3(2) ?
N17 C17 C16 . . 125.4(3) ?
N17A C17 C16 . . 115.2(2) ?
C17 N17A N11 . . 124.2(2) ?
C17 N17A C13A . . 123.0(2) ?
N11 N17A C13A . . 112.8(2) ?
C126 C121 C122 . . 118.1(3) ?
C126 C121 C12 . . 120.3(3) ?
C122 C121 C12 . . 121.7(3) ?
C123 C122 C121 . . 121.2(3) ?
C123 C122 H122 . . 119.4 ?
C121 C122 H122 . . 119.4 ?
C122 C123 C124 . . 119.7(3) ?
C122 C123 H123 . . 120.2 ?
C124 C123 H123 . . 120.2 ?
C125 C124 C123 . . 119.9(3) ?
C125 C124 H124 . . 120.1 ?
C123 C124 H124 . . 120.1 ?
C124 C125 C126 . . 120.1(3) ?
C124 C125 H125 . . 120.0 ?
C126 C125 H125 . . 120.0 ?
C121 C126 C125 . . 121.2(3) ?
C121 C126 H126 . . 119.4 ?
C125 C126 H126 . . 119.4 ?
C15 C151 H15A . . 109.5 ?
C15 C151 H15B . . 109.5 ?
H15A C151 H15B . . 109.5 ?
C15 C151 H15C . . 109.5 ?
H15A C151 H15C . . 109.5 ?
H15B C151 H15C . . 109.5 ?
N162 N161 C16 . . 119.0(2) ?
N161 N162 C161 . . 111.8(2) ?
C166 C161 C162 . . 119.4(3) ?
C166 C161 N162 . . 117.8(3) ?
C162 C161 N162 . . 122.8(3) ?
C163 C162 C161 . . 119.4(3) ?
C163 C162 H162 . . 120.3 ?
C161 C162 H162 . . 120.3 ?
C162 C163 C164 . . 120.7(3) ?
C162 C163 H163 . . 119.6 ?
C164 C163 H163 . . 119.6 ?
C165 C164 C163 . . 119.4(3) ?
C165 C164 H164 . . 120.3 ?
C163 C164 H164 . . 120.3 ?
C166 C165 C164 . . 120.5(3) ?
C166 C165 H165 . . 119.8 ?
C164 C165 H165 . . 119.8 ?
C165 C166 C161 . . 120.5(3) ?
C165 C166 H166 . . 119.8 ?
C161 C166 H166 . . 119.8 ?
C17 N17 H17A . . 120.0 ?
C17 N17 H17B . . 120.0 ?
H17A N17 H17B . . 120.0 ?
C22 N21 N27A . . 103.6(2) ?
N21 C22 C23 . . 112.5(2) ?
N21 C22 C221 . . 119.7(3) ?
C23 C22 C221 . . 127.8(3) ?
C23A C23 C22 . . 105.9(2) ?
C23A C23 H23 . . 127.1 ?
C22 C23 H23 . . 127.1 ?
N24 C23A C23 . . 133.3(3) ?
N24 C23A N27A . . 121.5(2) ?
C23 C23A N27A . . 105.2(2) ?
C25 N24 C23A . . 117.0(2) ?
N24 C25 C26 . . 123.6(2) ?
N24 C25 C251 . . 116.4(2) ?
C26 C25 C251 . . 120.0(2) ?
N261 C26 C27 . . 124.8(3) ?
N261 C26 C25 . . 115.4(2) ?
C27 C26 C25 . . 119.8(2) ?
N27 C27 N27A . . 119.0(2) ?
N27 C27 C26 . . 126.1(3) ?
N27A C27 C26 . . 114.9(2) ?
N21 N27A C27 . . 124.0(2) ?
N21 N27A C23A . . 112.8(2) ?
C27 N27A C23A . . 123.2(2) ?
C226 C221 C222 . . 118.6(3) ?
C226 C221 C22 . . 121.6(3) ?
C222 C221 C22 . . 119.8(3) ?
C223 C222 C221 . . 120.7(3) ?
C223 C222 H222 . . 119.6 ?
C221 C222 H222 . . 119.6 ?
C224 C223 C222 . . 119.7(3) ?
C224 C223 H223 . . 120.1 ?
C222 C223 H223 . . 120.1 ?
C223 C224 C225 . . 119.8(3) ?
C223 C224 H224 . . 120.1 ?
C225 C224 H224 . . 120.1 ?
C226 C225 C224 . . 120.5(3) ?
C226 C225 H225 . . 119.7 ?
C224 C225 H225 . . 119.7 ?
C225 C226 C221 . . 120.5(3) ?
C225 C226 H226 . . 119.7 ?
C221 C226 H226 . . 119.7 ?
C25 C251 H25A . . 109.5 ?
C25 C251 H25B . . 109.5 ?
H25A C251 H25B . . 109.5 ?
C25 C251 H25C . . 109.5 ?
H25A C251 H25C . . 109.5 ?
H25B C251 H25C . . 109.5 ?
N262 N261 C26 . . 117.5(2) ?
N261 N262 C261 . . 112.5(2) ?
C266 C261 C262 . . 119.9(3) ?
C266 C261 N262 . . 116.3(2) ?
C262 C261 N262 . . 123.8(3) ?
C263 C262 C261 . . 119.0(3) ?
C263 C262 H262 . . 120.5 ?
C261 C262 H262 . . 120.5 ?
C264 C263 C262 . . 120.9(3) ?
C264 C263 H263 . . 119.5 ?
C262 C263 H263 . . 119.5 ?
C265 C264 C263 . . 119.9(3) ?
C265 C264 H264 . . 120.1 ?
C263 C264 H264 . . 120.1 ?
C264 C265 C266 . . 120.0(3) ?
C264 C265 H265 . . 120.0 ?
C266 C265 H265 . . 120.0 ?
C265 C266 C261 . . 120.3(3) ?
C265 C266 H266 . . 119.9 ?
C261 C266 H266 . . 119.9 ?
C27 N27 H27A . . 120.0 ?
C27 N27 H27B . . 120.0 ?
H27A N27 H27B . . 120.0 ?

loop_
_geom_bond_atom_site_label_1
_geom_bond_atom_site_label_2
_geom_bond_site_symmetry_2
_geom_bond_distance
_geom_bond_publ_flag
N11 C12 . 1.342(3) y
C12 C13 . 1.398(4) y
C13 C13A . 1.357(4) y
C13A N14 . 1.359(3) y
N14 C15 . 1.308(3) y
C15 C16 . 1.430(4) y
C16 C17 . 1.390(4) y
C17 N17A . 1.356(3) y
N17A N11 . 1.363(3) y
C13A N17A . 1.388(3) y
C17 N17 . 1.314(3) y
C16 N161 . 1.369(3) y
N161 N162 . 1.277(3) y
N162 C161 . 1.420(3) y
C12 C121 . 1.458(4) ?
C13 H13 . 0.9500 ?
C15 C151 . 1.487(4) ?
C121 C126 . 1.379(4) ?
C121 C122 . 1.390(4) ?
C122 C123 . 1.376(4) ?
C122 H122 . 0.9500 ?
C123 C124 . 1.382(4) ?
C123 H123 . 0.9500 ?
C124 C125 . 1.371(4) ?
C124 H124 . 0.9500 ?
C125 C126 . 1.379(4) ?
C125 H125 . 0.9500 ?
C126 H126 . 0.9500 ?
C151 H15A . 0.9800 ?
C151 H15B . 0.9800 ?
C151 H15C . 0.9800 ?
C161 C166 . 1.368(4) ?
C161 C162 . 1.398(4) ?
C162 C163 . 1.368(4) ?
C162 H162 . 0.9500 ?
C163 C164 . 1.375(4) ?
C163 H163 . 0.9500 ?
C164 C165 . 1.373(4) ?
C164 H164 . 0.9500 ?
C165 C166 . 1.367(4) ?
C165 H165 . 0.9500 ?
C166 H166 . 0.9500 ?
N17 H17A . 0.8800 ?
N17 H17B . 0.8800 ?
N21 C22 . 1.328(3) y
C22 C23 . 1.399(4) y
C23 C23A . 1.365(4) y
C23A N24 . 1.358(3) y
N24 C25 . 1.313(3) y
C25 C26 . 1.417(4) y
C26 C27 . 1.399(4) y
C27 N27A . 1.364(3) y
N27A N21 . 1.357(3) y
C23A N27A . 1.384(3) y
C27 N27 . 1.311(3) y
C26 N261 . 1.380(3) y
N261 N262 . 1.270(3) y
N262 C261 . 1.425(3) y
C22 C221 . 1.462(4) ?
C23 H23 . 0.9500 ?
C25 C251 . 1.483(4) ?
C221 C226 . 1.382(4) ?
C221 C222 . 1.387(4) ?
C222 C223 . 1.383(4) ?
C222 H222 . 0.9500 ?
C223 C224 . 1.371(4) ?
C223 H223 . 0.9500 ?
C224 C225 . 1.379(4) ?
C224 H224 . 0.9500 ?
C225 C226 . 1.370(4) ?
C225 H225 . 0.9500 ?
C226 H226 . 0.9500 ?
C251 H25A . 0.9800 ?
C251 H25B . 0.9800 ?
C251 H25C . 0.9800 ?
C261 C266 . 1.379(4) ?
C261 C262 . 1.383(4) ?
C262 C263 . 1.377(4) ?
C262 H262 . 0.9500 ?
C263 C264 . 1.371(4) ?
C263 H263 . 0.9500 ?
C264 C265 . 1.370(4) ?
C264 H264 . 0.9500 ?
C265 C266 . 1.373(4) ?
C265 H265 . 0.9500 ?
C266 H266 . 0.9500 ?
N27 H27A . 0.8800 ?
N27 H27B . 0.8800 ?

loop_
_geom_hbond_atom_site_label_D
_geom_hbond_atom_site_label_H
_geom_hbond_atom_site_label_A
_geom_hbond_site_symmetry_A
_geom_hbond_distance_DH
_geom_hbond_distance_HA
_geom_hbond_distance_DA
_geom_hbond_angle_DHA
_geom_hbond_publ_flag
N17 H17A N14 4_565 0.88 2.29 2.972(3) 134 y
N17 H17B N162 . 0.88 2.08 2.691(3) 125 y
N27 H27A N24 4_565 0.88 2.30 2.953(3) 131 y
N27 H27B N262 . 0.88 2.05 2.656(3) 125 y
C223 H223 Cg1 1_455 0.95 2.95 3.701(3) 137 y
C226 H226 Cg1 . 0.95 2.84 3.537(3) 132 y
C262 H262 Cg2 . 0.95 2.89 3.609(3) 134 y
C265 H265 Cg2 1_455 0.95 2.89 3.625(3) 136 y

loop_
_geom_torsion_atom_site_label_1
_geom_torsion_atom_site_label_2
_geom_torsion_atom_site_label_3
_geom_torsion_atom_site_label_4
_geom_torsion_site_symmetry_1
_geom_torsion_site_symmetry_2
_geom_torsion_site_symmetry_3
_geom_torsion_site_symmetry_4
_geom_torsion
_geom_torsion_publ_flag
N17A N11 C12 C13 . . . . -0.2(3) ?
N17A N11 C12 C121 . . . . 179.9(2) ?
N11 C12 C13 C13A . . . . -0.2(3) ?
C121 C12 C13 C13A . . . . 179.8(3) ?
C12 C13 C13A N14 . . . . 179.6(3) ?
C12 C13 C13A N17A . . . . 0.5(3) ?
C13 C13A N14 C15 . . . . -177.3(3) ?
N17A C13A N14 C15 . . . . 1.7(4) ?
C13A N14 C15 C16 . . . . 0.4(4) ?
C13A N14 C15 C151 . . . . 179.6(2) ?
N14 C15 C16 N161 . . . . 173.8(3) ?
C151 C15 C16 N161 . . . . -5.4(4) ?
N14 C15 C16 C17 . . . . -1.0(4) ?
C151 C15 C16 C17 . . . . 179.7(3) ?
N161 C16 C17 N17 . . . . 4.1(5) ?
C15 C16 C17 N17 . . . . 178.4(3) ?
N161 C16 C17 N17A . . . . -174.7(2) ?
C15 C16 C17 N17A . . . . -0.4(4) ?
N17 C17 N17A N11 . . . . -0.2(4) ?
C16 C17 N17A N11 . . . . 178.7(2) ?
N17 C17 N17A C13A . . . . -176.4(3) ?
C16 C17 N17A C13A . . . . 2.5(4) ?
C12 N11 N17A C17 . . . . -176.0(2) ?
C12 N11 N17A C13A . . . . 0.5(3) ?
C13 C13A N17A C17 . . . . 175.9(2) ?
N14 C13A N17A C17 . . . . -3.3(4) ?
C13 C13A N17A N11 . . . . -0.6(3) ?
N14 C13A N17A N11 . . . . -179.9(2) ?
N11 C12 C121 C126 . . . . -156.0(3) ?
C13 C12 C121 C126 . . . . 24.0(4) ?
N11 C12 C121 C122 . . . . 24.1(4) y
C13 C12 C121 C122 . . . . -155.8(3) ?
C126 C121 C122 C123 . . . . 0.7(4) ?
C12 C121 C122 C123 . . . . -179.5(3) ?
C121 C122 C123 C124 . . . . -0.5(4) ?
C122 C123 C124 C125 . . . . 0.4(4) ?
C123 C124 C125 C126 . . . . -0.4(4) ?
C122 C121 C126 C125 . . . . -0.8(4) ?
C12 C121 C126 C125 . . . . 179.4(3) ?
C124 C125 C126 C121 . . . . 0.6(4) ?
C17 C16 N161 N162 . . . . -4.6(4) ?
C15 C16 N161 N162 . . . . -179.1(2) y
C16 N161 N162 C161 . . . . 175.2(2) y
N161 N162 C161 C166 . . . . 160.1(3) ?
N161 N162 C161 C162 . . . . -20.6(4) y
C166 C161 C162 C163 . . . . -0.8(4) ?
N162 C161 C162 C163 . . . . 179.9(3) ?
C161 C162 C163 C164 . . . . -0.7(4) ?
C162 C163 C164 C165 . . . . 1.3(5) ?
C163 C164 C165 C166 . . . . -0.5(5) ?
C164 C165 C166 C161 . . . . -1.0(5) ?
C162 C161 C166 C165 . . . . 1.7(4) ?
N162 C161 C166 C165 . . . . -179.0(3) ?
N27A N21 C22 C23 . . . . -0.1(3) ?
N27A N21 C22 C221 . . . . -179.3(2) ?
N21 C22 C23 C23A . . . . 0.4(3) ?
C221 C22 C23 C23A . . . . 179.6(3) ?
C22 C23 C23A N24 . . . . 177.2(3) ?
C22 C23 C23A N27A . . . . -0.6(3) ?
C23 C23A N24 C25 . . . . -178.9(3) ?
N27A C23A N24 C25 . . . . -1.4(4) ?
C23A N24 C25 C26 . . . . -0.2(4) ?
C23A N24 C25 C251 . . . . 177.3(2) ?
N24 C25 C26 N261 . . . . -180.0(2) ?
C251 C25 C26 N261 . . . . 2.7(4) ?
N24 C25 C26 C27 . . . . 0.3(4) ?
C251 C25 C26 C27 . . . . -177.0(2) ?
N261 C26 C27 N27 . . . . 1.0(5) ?
C25 C26 C27 N27 . . . . -179.2(3) ?
N261 C26 C27 N27A . . . . -178.7(2) ?
C25 C26 C27 N27A . . . . 1.1(4) ?
C22 N21 N27A C27 . . . . 179.2(2) ?
C22 N21 N27A C23A . . . . -0.3(3) ?
N27 C27 N27A N21 . . . . -1.8(4) ?
C26 C27 N27A N21 . . . . 177.9(2) ?
N27 C27 N27A C23A . . . . 177.6(3) ?
C26 C27 N27A C23A . . . . -2.7(4) ?
N24 C23A N27A N21 . . . . -177.6(2) ?
C23 C23A N27A N21 . . . . 0.6(3) ?
N24 C23A N27A C27 . . . . 2.9(4) ?
C23 C23A N27A C27 . . . . -178.9(2) ?
N21 C22 C221 C226 . . . . 159.6(3) ?
C23 C22 C221 C226 . . . . -19.5(4) ?
N21 C22 C221 C222 . . . . -20.3(4) y
C23 C22 C221 C222 . . . . 160.6(3) ?
C226 C221 C222 C223 . . . . -0.6(4) ?
C22 C221 C222 C223 . . . . 179.3(3) ?
C221 C222 C223 C224 . . . . 0.2(4) ?
C222 C223 C224 C225 . . . . 0.4(4) ?
C223 C224 C225 C226 . . . . -0.8(5) ?
C224 C225 C226 C221 . . . . 0.4(4) ?
C222 C221 C226 C225 . . . . 0.2(4) ?
C22 C221 C226 C225 . . . . -179.6(3) ?
C27 C26 N261 N262 . . . . 2.6(4) ?
C25 C26 N261 N262 . . . . -177.1(2) y
C26 N261 N262 C261 . . . . 179.0(2) y
N261 N262 C261 C266 . . . . -161.5(2) ?
N261 N262 C261 C262 . . . . 18.9(4) y
C266 C261 C262 C263 . . . . 0.3(4) ?
N262 C261 C262 C263 . . . . 179.8(2) ?
C261 C262 C263 C264 . . . . 1.0(4) ?
C262 C263 C264 C265 . . . . -1.6(4) ?
C263 C264 C265 C266 . . . . 0.8(4) ?
C264 C265 C266 C261 . . . . 0.5(4) ?
C262 C261 C266 C265 . . . . -1.0(4) ?
N262 C261 C266 C265 . . . . 179.4(3) ?
